data_7026419
loop_
_publ_author_name
'Wu, Che-Chih'
'Datta, Saiti'
'Wernsdorfer, Wolfgang'
'Lee, Gene-Hsian'
'Hill, Stephen'
'Yang, En-Che'

_publ_section_title
;
 Studies of magnetic properties and HFEPR of octanuclear manganese
 single-molecule magnets.
;
_journal_issue 42
_journal_name_full 'Dalton transactions (Cambridge, England : 2003)'
_journal_page_first 10160
_journal_page_last 10168
_journal_paper_doi 10.1039/c0dt00405g
_journal_volume 39
_journal_year 2010
_chemical_absolute_configuration ad
_chemical_formula_sum 'C66 H124 Cl6 Mn8 N8 O44'
_chemical_formula_weight 2385.95
_chemical_name_systematic
;
?
;
_space_group_IT_number 152
_symmetry_cell_setting trigonal
_symmetry_space_group_name_Hall 'P 31 2"'
_symmetry_space_group_name_H-M 'P 31 2 1'
_atom_sites_solution_hydrogens geom
_atom_sites_solution_primary direct
_atom_sites_solution_secondary difmap
_audit_creation_method SHELXL-97
_cell_angle_alpha 90.00
_cell_angle_beta 90.00
_cell_angle_gamma 120.00
_cell_formula_units_Z 3
_cell_length_a 25.1391(7)
_cell_length_b 25.1391(7)
_cell_length_c 15.0311(8)
_cell_measurement_reflns_used 5500
_cell_measurement_temperature 150(2)
_cell_measurement_theta_max 18.00
_cell_measurement_theta_min 2.31
_cell_volume 8226.6(5)
_computing_cell_refinement 'Bruker SAINT'
_computing_data_collection 'Bruker SMART'
_computing_data_reduction 'Bruker SAINT'
_computing_molecular_graphics 'Bruker SHELXTL'
_computing_publication_material 'Bruker SHELXTL'
_computing_structure_refinement 'SHELXL-97 (Sheldrick, 1997)'
_computing_structure_solution 'SHELXS-97 (Sheldrick, 1990)'
_diffrn_ambient_temperature 150(2)
_diffrn_measured_fraction_theta_full 0.999
_diffrn_measured_fraction_theta_max 0.999
_diffrn_measurement_device_type 'BRUKER SMART APEXCCD area detector'
_diffrn_measurement_method 'omega scans'
_diffrn_radiation_monochromator graphite
_diffrn_radiation_source 'fine-focus sealed tube'
_diffrn_radiation_type MoK\a
_diffrn_radiation_wavelength 0.71073
_diffrn_reflns_av_R_equivalents 0.0666
_diffrn_reflns_av_sigmaI/netI 0.0608
_diffrn_reflns_limit_h_max 27
_diffrn_reflns_limit_h_min -29
_diffrn_reflns_limit_k_max 29
_diffrn_reflns_limit_k_min -29
_diffrn_reflns_limit_l_max 17
_diffrn_reflns_limit_l_min -16
_diffrn_reflns_number 36304
_diffrn_reflns_theta_full 25.00
_diffrn_reflns_theta_max 25.00
_diffrn_reflns_theta_min 0.94
_exptl_absorpt_coefficient_mu 1.118
_exptl_absorpt_correction_T_max 0.7093
_exptl_absorpt_correction_T_min 0.6332
_exptl_absorpt_correction_type multi-scan
_exptl_crystal_colour brown
_exptl_crystal_density_diffrn 1.445
_exptl_crystal_density_meas ?
_exptl_crystal_density_method 'not measured'
_exptl_crystal_description rod
_exptl_crystal_F_000 3690
_exptl_crystal_size_max 0.45
_exptl_crystal_size_mid 0.40
_exptl_crystal_size_min 0.33
_refine_diff_density_max 1.342
_refine_diff_density_min -0.789
_refine_diff_density_rms 0.205
_refine_ls_abs_structure_details 'Flack H D (1983), Acta Cryst. A39, 876-881'
_refine_ls_abs_structure_Flack -0.01(4)
_refine_ls_extinction_method none
_refine_ls_goodness_of_fit_ref 1.211
_refine_ls_hydrogen_treatment constr
_refine_ls_matrix_type full
_refine_ls_number_parameters 533
_refine_ls_number_reflns 9672
_refine_ls_number_restraints 14
_refine_ls_restrained_S_all 1.223
_refine_ls_R_factor_all 0.1177
_refine_ls_R_factor_gt 0.0862
_refine_ls_shift/su_max 0.007
_refine_ls_shift/su_mean 0.000
_refine_ls_structure_factor_coef Fsqd
_refine_ls_weighting_details 'calc w=1/[\s^2^(Fo^2^)+(0.1350P)^2^+0.0000P] where P=(Fo^2^+2Fc^2^)/3'
_refine_ls_weighting_scheme calc
_refine_ls_wR_factor_gt 0.2203
_refine_ls_wR_factor_ref 0.2438
_reflns_number_gt 6959
_reflns_number_total 9672
_reflns_threshold_expression >2sigma(I)
_cod_data_source_file c0dt00405g.txt
_cod_data_source_block ic14227
_cod_depositor_comments
;
The following automatic conversions were performed:

'_symmetry_cell_setting' value 'Trigonal' changed to 'trigonal'
according to /home/saulius/struct/CIF-dictionaries/cif_core.dic
dictionary named 'cif_core.dic' version 2.4.2 from 2011-04-26.

Automatic conversion script
Id: cif_fix_values 1891 2012-01-12 08:04:46Z andrius 

The following automatic conversions were performed:

'_exptl_crystal_density_meas' value 'not_measured' was changed to '?'
- the value is perceived as not measured.

Automatic conversion script
Id: cif_fix_values 3008 2015-01-20 13:52:24Z robertas 
;
_cod_original_sg_symbol_H-M P3(1)21
_cod_database_code 7026419

loop_
_symmetry_equiv_pos_as_xyz
'x, y, z'
'-y, x-y, z+1/3'
'-x+y, -x, z+2/3'
'y, x, -z'
'x-y, -y, -z+2/3'
'-x, -x+y, -z+1/3'

loop_
_atom_site_label
_atom_site_type_symbol
_atom_site_fract_x
_atom_site_fract_y
_atom_site_fract_z
_atom_site_U_iso_or_equiv
_atom_site_adp_type
_atom_site_occupancy
_atom_site_symmetry_multiplicity
_atom_site_calc_flag
_atom_site_refinement_flags
_atom_site_disorder_assembly
_atom_site_disorder_group
Mn1 Mn 0.53614(7) 0.57326(6) 0.58531(8) 0.0465(3) Uani 1 1 d . . .
Mn2 Mn 0.60913(6) 0.65977(6) 0.42840(9) 0.0487(4) Uani 1 1 d . . .
Mn3 Mn 0.58934(7) 0.71781(7) 0.60671(10) 0.0567(4) Uani 1 1 d . . .
Mn4 Mn 0.46560(6) 0.61136(7) 0.44591(8) 0.0496(4) Uani 1 1 d . . .
O1 O 0.6120(3) 0.6474(3) 0.5736(4) 0.0509(15) Uani 1 1 d . . .
O2 O 0.5346(3) 0.5820(3) 0.4463(4) 0.0512(14) Uani 1 1 d . . .
O3 O 0.4990(3) 0.6239(3) 0.5967(4) 0.0500(14) Uani 1 1 d . . .
O4 O 0.5777(5) 0.7982(4) 0.5922(6) 0.088(3) Uani 1 1 d D . .
O5 O 0.5590(3) 0.6973(3) 0.4498(4) 0.0533(15) Uani 1 1 d . . .
O6 O 0.3869(3) 0.6207(3) 0.4972(5) 0.0724(19) Uani 1 1 d . . .
O7 O 0.4557(3) 0.4968(3) 0.5934(4) 0.0528(16) Uani 1 1 d . . .
O8 O 0.4037(3) 0.5183(3) 0.4943(4) 0.0610(17) Uani 1 1 d . . .
O9 O 0.5933(3) 0.6475(4) 0.2867(5) 0.0706(19) Uani 1 1 d . . .
O10 O 0.5707(3) 0.5504(4) 0.2808(5) 0.0659(18) Uani 1 1 d . . .
O11 O 0.6853(3) 0.7384(4) 0.4189(5) 0.069(2) Uani 1 1 d . . .
O12 O 0.6769(4) 0.7817(3) 0.5454(5) 0.073(2) Uani 1 1 d . . .
N1 N 0.6416(5) 0.7340(4) 0.7352(6) 0.074(3) Uani 1 1 d . . .
N2 N 0.5232(4) 0.7149(4) 0.7236(6) 0.067(2) Uani 1 1 d . . .
N3 N 0.4397(4) 0.5712(4) 0.3072(5) 0.061(2) Uani 1 1 d . . .
N4 N 0.4589(4) 0.6857(4) 0.3551(5) 0.059(2) Uani 1 1 d . . .
C1 C 0.7018(7) 0.7559(6) 0.7408(8) 0.086(4) Uani 1 1 d . . .
H1 H 0.7241 0.7634 0.6868 0.104 Uiso 1 1 calc R . .
C2 C 0.7352(8) 0.7687(7) 0.8212(10) 0.105(5) Uani 1 1 d . . .
H2 H 0.7766 0.7776 0.8238 0.126 Uiso 1 1 calc R . .
C3 C 0.7022(9) 0.7673(7) 0.8958(12) 0.116(6) Uani 1 1 d . . .
H3 H 0.7230 0.7808 0.9511 0.139 Uiso 1 1 calc R . .
C4 C 0.6406(7) 0.7471(6) 0.8926(9) 0.092(4) Uani 1 1 d . . .
H4 H 0.6192 0.7452 0.9457 0.111 Uiso 1 1 calc R . .
C5 C 0.6091(6) 0.7292(5) 0.8123(7) 0.071(3) Uani 1 1 d . . .
C6 C 0.5458(7) 0.6998(6) 0.8041(7) 0.082(4) Uani 1 1 d . . .
H6A H 0.5290 0.7103 0.8566 0.098 Uiso 1 1 calc R . .
H6B H 0.5295 0.6549 0.8053 0.098 Uiso 1 1 calc R . .
C7 C 0.4594(6) 0.6692(6) 0.6992(7) 0.073(3) Uani 1 1 d . . .
H7A H 0.4449 0.6863 0.6519 0.087 Uiso 1 1 calc R . .
H7B H 0.4324 0.6605 0.7517 0.087 Uiso 1 1 calc R . .
C8 C 0.4548(5) 0.6106(5) 0.6672(6) 0.062(3) Uani 1 1 d . . .
H8A H 0.4631 0.5900 0.7170 0.074 Uiso 1 1 calc R . .
H8B H 0.4128 0.5826 0.6449 0.074 Uiso 1 1 calc R . .
C9 C 0.5347(8) 0.7786(6) 0.7342(10) 0.102(5) Uani 1 1 d . . .
H9 H 0.5413 0.7993 0.7895 0.122 Uiso 1 1 calc R . .
C10 C 0.5343(7) 0.8051(6) 0.6470(9) 0.090(4) Uani 1 1 d . . .
H10A H 0.4928 0.7830 0.6204 0.108 Uiso 1 1 calc R . .
H10B H 0.5469 0.8490 0.6532 0.108 Uiso 1 1 calc R . .
C11 C 0.4229(4) 0.5137(5) 0.2899(6) 0.056(2) Uani 1 1 d . . .
H11 H 0.4252 0.4889 0.3359 0.067 Uiso 1 1 calc R . .
C12 C 0.4019(5) 0.4881(5) 0.2071(7) 0.063(3) Uani 1 1 d . . .
H12 H 0.3907 0.4465 0.1965 0.075 Uiso 1 1 calc R . .
C13 C 0.3973(6) 0.5219(7) 0.1410(8) 0.087(4) Uani 1 1 d . . .
H13 H 0.3801 0.5037 0.0852 0.104 Uiso 1 1 calc R . .
C14 C 0.4188(6) 0.5853(6) 0.1565(6) 0.075(3) Uani 1 1 d . . .
H14 H 0.4190 0.6110 0.1099 0.090 Uiso 1 1 calc R . .
C15 C 0.4392(5) 0.6086(5) 0.2399(6) 0.057(2) Uani 1 1 d . . .
C16 C 0.4674(6) 0.6739(6) 0.2615(6) 0.076(3) Uani 1 1 d . . .
H16A H 0.4495 0.6927 0.2225 0.091 Uiso 1 1 calc R . .
H16B H 0.5119 0.6943 0.2485 0.091 Uiso 1 1 calc R . .
C17 C 0.5077(5) 0.7459(6) 0.3833(8) 0.072(3) Uani 1 1 d . . .
H17A H 0.4960 0.7566 0.4406 0.087 Uiso 1 1 calc R . .
H17B H 0.5121 0.7769 0.3388 0.087 Uiso 1 1 calc R . .
C18 C 0.5701(5) 0.7489(5) 0.3946(6) 0.061(3) Uani 1 1 d . . .
H18A H 0.5866 0.7461 0.3360 0.074 Uiso 1 1 calc R . .
H18B H 0.6002 0.7879 0.4234 0.074 Uiso 1 1 calc R . .
C19 C 0.3973(5) 0.6798(6) 0.3692(7) 0.073(3) Uani 1 1 d . . .
H19A H 0.3982 0.7172 0.3465 0.088 Uiso 1 1 calc R . .
H19B H 0.3661 0.6443 0.3348 0.088 Uiso 1 1 calc R . .
C20 C 0.3798(5) 0.6715(5) 0.4640(7) 0.066(3) Uani 1 1 d . . .
H20A H 0.4066 0.7095 0.4977 0.079 Uiso 1 1 calc R . .
H20B H 0.3367 0.6618 0.4707 0.079 Uiso 1 1 calc R . .
C21 C 0.4069(4) 0.4831(5) 0.5503(7) 0.052(2) Uani 1 1 d . . .
C22 C 0.3503(6) 0.4242(5) 0.5653(10) 0.086(4) Uani 1 1 d . . .
H22A H 0.3160 0.4324 0.5739 0.103 Uiso 1 1 calc R . .
H22B H 0.3414 0.3989 0.5110 0.103 Uiso 1 1 calc R . .
C23 C 0.3517(7) 0.3891(7) 0.6398(11) 0.114(5) Uani 1 1 d . . .
H23A H 0.3902 0.4132 0.6727 0.171 Uiso 1 1 calc R . .
H23B H 0.3489 0.3510 0.6185 0.171 Uiso 1 1 calc R . .
H23C H 0.3169 0.3793 0.6792 0.171 Uiso 1 1 calc R . .
C24 C 0.5813(5) 0.5991(7) 0.2469(6) 0.065(3) Uani 1 1 d . . .
C25 C 0.5774(6) 0.5970(7) 0.1468(7) 0.090(4) Uani 1 1 d . . .
H25A H 0.6056 0.5835 0.1239 0.108 Uiso 1 1 calc R . .
H25B H 0.5352 0.5654 0.1296 0.108 Uiso 1 1 calc R . .
C26 C 0.5917(9) 0.6536(9) 0.1032(13) 0.134(6) Uiso 1 1 d . . .
H26A H 0.5679 0.6706 0.1303 0.201 Uiso 1 1 calc R . .
H26B H 0.5814 0.6458 0.0399 0.201 Uiso 1 1 calc R . .
H26C H 0.6357 0.6831 0.1096 0.201 Uiso 1 1 calc R . .
C27 C 0.7028(5) 0.7836(5) 0.4767(10) 0.074(3) Uani 1 1 d . B .
C28 C 0.7612(8) 0.8416(7) 0.4490(11) 0.120(6) Uani 1 1 d D . .
H28A H 0.7965 0.8401 0.4755 0.144 Uiso 1 1 calc R A 1
H28B H 0.7604 0.8772 0.4757 0.144 Uiso 1 1 calc R A 1
C29 C 0.773(3) 0.854(3) 0.3486(19) 0.15(3) Uiso 0.50 1 d PD B 1
H29A H 0.7581 0.8147 0.3172 0.226 Uiso 0.50 1 calc PR B 1
H29B H 0.8177 0.8795 0.3383 0.226 Uiso 0.50 1 calc PR B 1
H29C H 0.7522 0.8749 0.3264 0.226 Uiso 0.50 1 calc PR B 1
C29' C 0.7935(19) 0.8879(18) 0.526(2) 0.157(15) Uiso 0.50 1 d PD B 2
H29D H 0.7863 0.8654 0.5821 0.235 Uiso 0.50 1 calc PR B 2
H29E H 0.7769 0.9157 0.5302 0.235 Uiso 0.50 1 calc PR B 2
H29F H 0.8377 0.9117 0.5142 0.235 Uiso 0.50 1 calc PR B 2
Cl1 Cl 0.46957(19) 0.74366(19) 0.0158(2) 0.0927(10) Uani 1 1 d D . .
O13 O 0.5068(7) 0.7168(7) 0.0328(7) 0.155(5) Uani 1 1 d D . .
O14 O 0.4247(7) 0.7289(9) 0.0735(10) 0.203(9) Uani 1 1 d D . .
O15 O 0.4669(11) 0.7526(11) -0.0763(11) 0.246(9) Uiso 1 1 d D . .
O16 O 0.5123(9) 0.8106(7) 0.0328(12) 0.209(8) Uiso 1 1 d D . .
C30A C 0.4047(11) 0.4989(6) 0.8512(11) 0.173(10) Uani 1 1 d D . .
H30A H 0.3908 0.5001 0.7900 0.208 Uiso 0.55 1 calc PR C 1
H30B H 0.4440 0.4990 0.8466 0.208 Uiso 0.55 1 calc PR C 1
H30C H 0.4344 0.5090 0.8018 0.208 Uiso 0.45 1 d PR C 2
H30D H 0.3627 0.4780 0.8262 0.208 Uiso 0.45 1 d PR C 2
Cl2A Cl 0.4179(4) 0.5669(3) 0.9092(4) 0.183(3) Uani 1 1 d D D .
Cl3A Cl 0.3526(8) 0.4335(7) 0.8999(11) 0.210(6) Uiso 0.55 1 d PD D 1
Cl3B Cl 0.3979(9) 0.4482(9) 0.9261(10) 0.200(6) Uiso 0.45 1 d PD D 2
O17A O 0.6914(11) 0.9650(10) 0.4753(16) 0.260(11) Uiso 1 1 d D . .
C31A C 0.6492(13) 0.9076(10) 0.4962(19) 0.202(11) Uiso 1 1 d D . .
O18A O 0.7168(14) 0.9157(14) 0.7495(18) 0.276(11) Uiso 1 1 d D . .
C32A C 0.759(2) 0.950(2) 0.677(3) 0.32(2) Uiso 1 1 d D . .
O19A O 0.693(2) 0.836(2) 1.133(3) 0.379(19) Uiso 1 1 d D . .
C33A C 0.636(2) 0.838(2) 1.124(3) 0.32(2) Uiso 1 1 d D . .
O20A O 0.973(5) 0.973(5) 0.5000 0.51(7) Uiso 1 2 d S . .
O21A O 0.894(3) 0.894(3) 1.0000 0.44(5) Uiso 1 2 d S . .
O22A O 1.007(4) 1.081(3) 0.353(5) 0.45(4) Uiso 1 1 d . . .
O23A O 0.866(2) 0.977(2) 0.239(2) 0.45(3) Uiso 1 1 d . . .

loop_
_atom_site_aniso_label
_atom_site_aniso_U_11
_atom_site_aniso_U_22
_atom_site_aniso_U_33
_atom_site_aniso_U_23
_atom_site_aniso_U_13
_atom_site_aniso_U_12
Mn1 0.0587(8) 0.0512(8) 0.0370(6) -0.0011(6) -0.0015(6) 0.0330(7)
Mn2 0.0522(8) 0.0520(8) 0.0463(7) 0.0075(6) -0.0011(6) 0.0293(7)
Mn3 0.0682(10) 0.0524(8) 0.0542(8) -0.0043(7) -0.0105(7) 0.0337(8)
Mn4 0.0541(8) 0.0610(9) 0.0413(7) -0.0044(6) -0.0044(6) 0.0346(7)
O1 0.062(4) 0.049(4) 0.051(3) -0.012(3) -0.013(3) 0.035(3)
O2 0.054(4) 0.049(3) 0.059(4) -0.001(3) 0.001(3) 0.032(3)
O3 0.067(4) 0.052(4) 0.045(3) -0.002(3) -0.001(3) 0.040(3)
O4 0.127(7) 0.080(6) 0.083(5) -0.009(4) -0.014(5) 0.071(6)
O5 0.068(4) 0.053(4) 0.047(3) 0.005(3) -0.002(3) 0.036(3)
O6 0.071(5) 0.077(5) 0.081(5) -0.002(4) 0.002(4) 0.046(4)
O7 0.064(4) 0.058(4) 0.046(3) -0.001(3) 0.011(3) 0.038(3)
O8 0.062(4) 0.075(4) 0.048(4) -0.016(3) 0.002(3) 0.036(4)
O9 0.073(5) 0.085(5) 0.065(4) 0.020(4) -0.001(4) 0.047(4)
O10 0.070(5) 0.074(5) 0.056(4) -0.005(4) 0.010(3) 0.038(4)
O11 0.069(5) 0.064(5) 0.070(5) 0.009(4) -0.003(4) 0.030(4)
O12 0.079(5) 0.062(5) 0.068(5) 0.010(4) -0.004(4) 0.028(4)
N1 0.079(7) 0.074(6) 0.072(6) -0.013(5) -0.023(5) 0.040(5)
N2 0.076(6) 0.066(5) 0.065(5) -0.005(4) -0.003(4) 0.040(5)
N3 0.058(5) 0.081(6) 0.052(4) -0.012(4) -0.005(4) 0.042(5)
N4 0.066(5) 0.081(6) 0.040(4) -0.011(4) -0.014(4) 0.044(5)
C1 0.104(10) 0.092(9) 0.063(7) -0.017(6) -0.023(7) 0.050(8)
C2 0.115(12) 0.120(12) 0.077(9) -0.013(8) -0.041(9) 0.056(10)
C3 0.142(15) 0.100(11) 0.101(12) -0.025(9) -0.063(11) 0.058(11)
C4 0.112(11) 0.082(9) 0.071(8) -0.007(7) -0.015(7) 0.039(8)
C5 0.105(9) 0.060(6) 0.054(6) -0.015(5) -0.017(6) 0.047(7)
C6 0.123(11) 0.093(9) 0.047(6) -0.015(6) -0.012(6) 0.067(9)
C7 0.097(9) 0.106(9) 0.048(6) -0.009(6) 0.004(5) 0.075(8)
C8 0.088(7) 0.057(6) 0.050(5) 0.004(4) 0.007(5) 0.043(6)
C9 0.160(14) 0.077(9) 0.087(9) -0.017(7) 0.007(9) 0.074(10)
C10 0.121(11) 0.082(9) 0.092(9) -0.016(7) -0.009(8) 0.069(8)
C11 0.049(5) 0.073(7) 0.050(5) -0.004(5) -0.002(4) 0.033(5)
C12 0.056(6) 0.084(7) 0.057(6) -0.018(5) -0.004(5) 0.042(6)
C13 0.099(9) 0.128(12) 0.048(6) -0.011(7) -0.014(6) 0.067(9)
C14 0.104(9) 0.112(10) 0.036(5) -0.004(6) 0.005(5) 0.075(8)
C15 0.065(6) 0.075(7) 0.048(5) -0.006(5) -0.012(4) 0.047(6)
C16 0.101(9) 0.103(9) 0.040(5) 0.006(5) 0.000(5) 0.064(8)
C17 0.084(8) 0.091(8) 0.068(6) -0.005(6) -0.017(6) 0.062(7)
C18 0.074(7) 0.068(6) 0.047(5) 0.013(5) -0.003(5) 0.040(6)
C19 0.075(7) 0.101(9) 0.079(7) -0.012(6) -0.011(6) 0.071(7)
C20 0.060(6) 0.081(7) 0.066(6) -0.012(5) -0.004(5) 0.042(6)
C21 0.049(5) 0.062(6) 0.054(5) -0.005(5) 0.008(4) 0.034(5)
C22 0.101(9) 0.061(7) 0.107(10) 0.019(7) 0.044(8) 0.049(7)
C23 0.083(10) 0.083(10) 0.160(16) -0.006(10) 0.019(10) 0.029(8)
C24 0.070(7) 0.102(9) 0.039(5) -0.002(6) 0.004(5) 0.055(7)
C25 0.084(8) 0.125(11) 0.043(6) -0.008(6) 0.001(5) 0.039(8)
C27 0.063(7) 0.044(6) 0.104(10) 0.019(6) -0.012(7) 0.019(5)
C28 0.108(12) 0.083(9) 0.111(11) 0.023(8) 0.017(9) 0.004(9)
Cl1 0.120(3) 0.113(3) 0.0646(18) 0.0281(17) 0.0128(17) 0.073(2)
O13 0.241(16) 0.193(13) 0.106(8) 0.053(8) 0.013(9) 0.165(13)
O14 0.170(13) 0.31(2) 0.198(14) 0.165(15) 0.116(12) 0.171(15)
C30A 0.20(2) 0.111(14) 0.126(15) 0.002(12) -0.009(15) 0.015(15)
Cl2A 0.240(8) 0.172(6) 0.114(4) 0.023(4) 0.027(4) 0.086(5)

loop_
_atom_type_symbol
_atom_type_description
_atom_type_scat_dispersion_real
_atom_type_scat_dispersion_imag
_atom_type_scat_source
C C 0.0033 0.0016 'International Tables Vol C Tables 4.2.6.8 and 6.1.1.4'
H H 0.0000 0.0000 'International Tables Vol C Tables 4.2.6.8 and 6.1.1.4'
N N 0.0061 0.0033 'International Tables Vol C Tables 4.2.6.8 and 6.1.1.4'
O O 0.0106 0.0060 'International Tables Vol C Tables 4.2.6.8 and 6.1.1.4'
Cl Cl 0.1484 0.1585 'International Tables Vol C Tables 4.2.6.8 and 6.1.1.4'
Mn Mn 0.3368 0.7283 'International Tables Vol C Tables 4.2.6.8 and 6.1.1.4'

loop_
_geom_angle_atom_site_label_1
_geom_angle_atom_site_label_2
_geom_angle_atom_site_label_3
_geom_angle
_geom_angle_site_symmetry_1
_geom_angle_site_symmetry_3
O1 Mn1 O2 84.9(3) . 4_556
O1 Mn1 O3 86.6(3) . .
O2 Mn1 O3 167.8(3) 4_556 .
O1 Mn1 O7 177.7(3) . .
O2 Mn1 O7 96.1(3) 4_556 .
O3 Mn1 O7 92.2(3) . .
O1 Mn1 O10 91.0(3) . 4_556
O2 Mn1 O10 93.9(3) 4_556 4_556
O3 Mn1 O10 94.8(3) . 4_556
O7 Mn1 O10 91.1(3) . 4_556
O1 Mn1 O2 82.3(2) . .
O2 Mn1 O2 81.6(3) 4_556 .
O3 Mn1 O2 88.8(2) . .
O7 Mn1 O2 95.7(2) . .
O10 Mn1 O2 172.2(3) 4_556 .
O1 Mn1 Mn2 42.37(18) . 4_556
O2 Mn1 Mn2 44.06(19) 4_556 4_556
O3 Mn1 Mn2 128.7(2) . 4_556
O7 Mn1 Mn2 139.01(19) . 4_556
O10 Mn1 Mn2 84.2(2) 4_556 4_556
O2 Mn1 Mn2 88.18(17) . 4_556
O1 Mn1 Mn1 84.89(18) . 4_556
O2 Mn1 Mn1 43.38(19) 4_556 4_556
O3 Mn1 Mn1 127.15(18) . 4_556
O7 Mn1 Mn1 94.33(17) . 4_556
O10 Mn1 Mn1 137.3(2) 4_556 4_556
O2 Mn1 Mn1 38.41(16) . 4_556
Mn2 Mn1 Mn1 64.56(4) 4_556 4_556
O1 Mn2 O2 84.4(3) 4_556 .
O1 Mn2 O5 168.0(3) 4_556 .
O2 Mn2 O5 86.1(3) . .
O1 Mn2 O11 95.1(3) 4_556 .
O2 Mn2 O11 176.2(3) . .
O5 Mn2 O11 93.8(3) . .
O1 Mn2 O9 90.6(3) 4_556 .
O2 Mn2 O9 88.7(3) . .
O5 Mn2 O9 96.6(3) . .
O11 Mn2 O9 95.2(3) . .
O1 Mn2 O1 82.1(3) 4_556 .
O2 Mn2 O1 78.7(2) . .
O5 Mn2 O1 88.8(2) . .
O11 Mn2 O1 97.5(3) . .
O9 Mn2 O1 165.9(3) . .
O1 Mn2 Mn1 42.83(19) 4_556 4_556
O2 Mn2 Mn1 43.19(17) . 4_556
O5 Mn2 Mn1 129.0(2) . 4_556
O11 Mn2 Mn1 137.2(2) . 4_556
O9 Mn2 Mn1 80.4(2) . 4_556
O1 Mn2 Mn1 86.07(15) . 4_556
O1 Mn2 Mn2 45.32(18) 4_556 4_556
O2 Mn2 Mn2 82.93(18) . 4_556
O5 Mn2 Mn2 125.98(18) . 4_556
O11 Mn2 Mn2 94.1(2) . 4_556
O9 Mn2 Mn2 135.6(2) . 4_556
O1 Mn2 Mn2 37.18(15) . 4_556
Mn1 Mn2 Mn2 63.86(4) 4_556 4_556
O1 Mn3 O12 85.6(3) . .
O1 Mn3 O4 159.8(3) . .
O12 Mn3 O4 80.2(3) . .
O1 Mn3 N1 88.7(3) . .
O12 Mn3 N1 86.9(3) . .
O4 Mn3 N1 104.7(3) . .
O1 Mn3 O3 71.2(2) . .
O12 Mn3 O3 146.8(3) . .
O4 Mn3 O3 114.6(3) . .
N1 Mn3 O3 115.1(3) . .
O1 Mn3 N2 127.2(3) . .
O12 Mn3 N2 139.8(3) . .
O4 Mn3 N2 72.0(3) . .
N1 Mn3 N2 73.1(4) . .
O3 Mn3 N2 72.9(3) . .
O1 Mn3 O5 77.8(2) . .
O12 Mn3 O5 80.9(3) . .
O4 Mn3 O5 85.9(3) . .
N1 Mn3 O5 162.4(3) . .
O3 Mn3 O5 71.4(2) . .
N2 Mn3 O5 124.1(3) . .
O8 Mn4 O2 84.2(2) . .
O8 Mn4 O6 78.7(3) . .
O2 Mn4 O6 156.9(3) . .
O8 Mn4 O5 149.0(2) . .
O2 Mn4 O5 72.7(2) . .
O6 Mn4 O5 116.1(3) . .
O8 Mn4 N3 86.4(3) . .
O2 Mn4 N3 87.2(3) . .
O6 Mn4 N3 106.9(3) . .
O5 Mn4 N3 112.3(3) . .
O8 Mn4 O3 80.8(2) . .
O2 Mn4 O3 75.9(2) . .
O6 Mn4 O3 86.0(2) . .
O5 Mn4 O3 73.8(2) . .
N3 Mn4 O3 159.7(3) . .
O8 Mn4 N4 137.4(3) . .
O2 Mn4 N4 129.8(3) . .
O6 Mn4 N4 72.7(3) . .
O5 Mn4 N4 73.3(2) . .
N3 Mn4 N4 72.9(3) . .
O3 Mn4 N4 126.8(2) . .
Mn2 O1 Mn1 94.8(3) 4_556 .
Mn2 O1 Mn3 156.5(3) 4_556 .
Mn1 O1 Mn3 103.6(3) . .
Mn2 O1 Mn2 97.5(3) 4_556 .
Mn1 O1 Mn2 98.2(2) . .
Mn3 O1 Mn2 94.1(2) . .
Mn1 O2 Mn2 92.7(3) 4_556 .
Mn1 O2 Mn1 98.2(3) 4_556 .
Mn2 O2 Mn1 100.7(3) . .
Mn1 O2 Mn4 158.5(3) 4_556 .
Mn2 O2 Mn4 100.9(3) . .
Mn1 O2 Mn4 95.5(2) . .
C8 O3 Mn1 118.8(5) . .
C8 O3 Mn3 115.7(5) . .
Mn1 O3 Mn3 97.3(3) . .
C8 O3 Mn4 119.2(6) . .
Mn1 O3 Mn4 94.8(2) . .
Mn3 O3 Mn4 107.3(2) . .
C10 O4 Mn3 120.7(8) . .
C18 O5 Mn2 117.4(6) . .
C18 O5 Mn4 119.0(5) . .
Mn2 O5 Mn4 98.5(3) . .
C18 O5 Mn3 117.6(5) . .
Mn2 O5 Mn3 93.0(2) . .
Mn4 O5 Mn3 106.9(2) . .
C20 O6 Mn4 118.3(6) . .
C21 O7 Mn1 127.6(6) . .
C21 O8 Mn4 135.7(6) . .
C24 O9 Mn2 123.3(7) . .
C24 O10 Mn1 124.9(7) . 4_556
C27 O11 Mn2 124.1(7) . .
C27 O12 Mn3 135.7(8) . .
C1 N1 C5 118.7(10) . .
C1 N1 Mn3 124.7(9) . .
C5 N1 Mn3 115.8(8) . .
C6 N2 C7 114.4(10) . .
C6 N2 C9 107.4(9) . .
C7 N2 C9 114.4(10) . .
C6 N2 Mn3 105.1(7) . .
C7 N2 Mn3 108.0(6) . .
C9 N2 Mn3 106.8(8) . .
C11 N3 C15 119.7(8) . .
C11 N3 Mn4 122.3(7) . .
C15 N3 Mn4 117.9(6) . .
C17 N4 C16 110.8(9) . .
C17 N4 C19 110.7(8) . .
C16 N4 C19 111.2(8) . .
C17 N4 Mn4 107.2(6) . .
C16 N4 Mn4 108.4(6) . .
C19 N4 Mn4 108.5(7) . .
N1 C1 C2 124.9(14) . .
N1 C1 H1 117.6 . .
C2 C1 H1 117.6 . .
C3 C2 C1 114.0(15) . .
C3 C2 H2 123.0 . .
C1 C2 H2 123.0 . .
C4 C3 C2 122.3(14) . .
C4 C3 H3 118.9 . .
C2 C3 H3 118.9 . .
C3 C4 C5 120.4(15) . .
C3 C4 H4 119.8 . .
C5 C4 H4 119.8 . .
C6 C5 N1 116.2(9) . .
C6 C5 C4 124.5(12) . .
N1 C5 C4 118.9(13) . .
C5 C6 N2 115.2(11) . .
C5 C6 H6A 108.5 . .
N2 C6 H6A 108.5 . .
C5 C6 H6B 108.5 . .
N2 C6 H6B 108.5 . .
H6A C6 H6B 107.5 . .
N2 C7 C8 111.3(9) . .
N2 C7 H7A 109.4 . .
C8 C7 H7A 109.4 . .
N2 C7 H7B 109.4 . .
C8 C7 H7B 109.4 . .
H7A C7 H7B 108.0 . .
O3 C8 C7 109.6(8) . .
O3 C8 H8A 109.7 . .
C7 C8 H8A 109.7 . .
O3 C8 H8B 109.7 . .
C7 C8 H8B 109.7 . .
H8A C8 H8B 108.2 . .
C10 C9 N2 110.4(10) . .
C10 C9 H9 124.8 . .
N2 C9 H9 124.8 . .
O4 C10 C9 106.2(10) . .
O4 C10 H10A 110.5 . .
C9 C10 H10A 110.5 . .
O4 C10 H10B 110.5 . .
C9 C10 H10B 110.5 . .
H10A C10 H10B 108.7 . .
N3 C11 C12 121.9(10) . .
N3 C11 H11 119.0 . .
C12 C11 H11 119.0 . .
C13 C12 C11 120.3(11) . .
C13 C12 H12 119.9 . .
C11 C12 H12 119.9 . .
C12 C13 C14 118.8(11) . .
C12 C13 H13 120.6 . .
C14 C13 H13 120.6 . .
C15 C14 C13 118.6(11) . .
C15 C14 H14 120.7 . .
C13 C14 H14 120.7 . .
C14 C15 N3 120.5(10) . .
C14 C15 C16 123.3(10) . .
N3 C15 C16 115.9(8) . .
C15 C16 N4 113.5(9) . .
C15 C16 H16A 108.9 . .
N4 C16 H16A 108.9 . .
C15 C16 H16B 108.9 . .
N4 C16 H16B 108.9 . .
H16A C16 H16B 107.7 . .
N4 C17 C18 112.9(9) . .
N4 C17 H17A 109.0 . .
C18 C17 H17A 109.0 . .
N4 C17 H17B 109.0 . .
C18 C17 H17B 109.0 . .
H17A C17 H17B 107.8 . .
O5 C18 C17 106.5(8) . .
O5 C18 H18A 110.4 . .
C17 C18 H18A 110.4 . .
O5 C18 H18B 110.4 . .
C17 C18 H18B 110.4 . .
H18A C18 H18B 108.6 . .
C20 C19 N4 111.8(8) . .
C20 C19 H19A 109.3 . .
N4 C19 H19A 109.3 . .
C20 C19 H19B 109.3 . .
N4 C19 H19B 109.3 . .
H19A C19 H19B 107.9 . .
O6 C20 C19 107.2(8) . .
O6 C20 H20A 110.3 . .
C19 C20 H20A 110.3 . .
O6 C20 H20B 110.3 . .
C19 C20 H20B 110.3 . .
H20A C20 H20B 108.5 . .
O8 C21 O7 123.0(9) . .
O8 C21 C22 116.3(10) . .
O7 C21 C22 120.7(10) . .
C23 C22 C21 115.5(13) . .
C23 C22 H22A 108.4 . .
C21 C22 H22A 108.4 . .
C23 C22 H22B 108.4 . .
C21 C22 H22B 108.4 . .
H22A C22 H22B 107.5 . .
C22 C23 H23A 109.5 . .
C22 C23 H23B 109.5 . .
H23A C23 H23B 109.5 . .
C22 C23 H23C 109.5 . .
H23A C23 H23C 109.5 . .
H23B C23 H23C 109.5 . .
O10 C24 O9 126.8(9) . .
O10 C24 C25 113.8(11) . .
O9 C24 C25 119.4(12) . .
C26 C25 C24 116.2(13) . .
C26 C25 H25A 108.2 . .
C24 C25 H25A 108.2 . .
C26 C25 H25B 108.2 . .
C24 C25 H25B 108.2 . .
H25A C25 H25B 107.4 . .
C25 C26 H26A 109.5 . .
C25 C26 H26B 109.5 . .
H26A C26 H26B 109.5 . .
C25 C26 H26C 109.5 . .
H26A C26 H26C 109.5 . .
H26B C26 H26C 109.5 . .
O12 C27 O11 126.0(10) . .
O12 C27 C28 120.9(13) . .
O11 C27 C28 113.1(13) . .
C27 C28 C29 117(3) . .
C27 C28 C29' 114(2) . .
C29 C28 C29' 127(3) . .
C27 C28 H28A 108.0 . .
C29 C28 H28A 108.0 . .
C29' C28 H28A 65.5 . .
C27 C28 H28B 108.0 . .
C29 C28 H28B 108.0 . .
C29' C28 H28B 42.3 . .
H28A C28 H28B 107.2 . .
C27 C28 H28C 106.0 . .
C29 C28 H28C 42.1 . .
C29' C28 H28C 111.7 . .
H28A C28 H28C 143.4 . .
H28B C28 H28C 74.3 . .
C27 C28 H28D 109.9 . .
C29 C28 H28D 65.3 . .
C29' C28 H28D 107.6 . .
H28A C28 H28D 47.5 . .
H28B C28 H28D 139.7 . .
H28C C28 H28D 107.3 . .
C28 C29 H28C 39.5 . .
C28 C29 H28D 38.6 . .
H28C C29 H28D 78.0 . .
C28 C29 H29A 109.5 . .
H28C C29 H29A 122.8 . .
H28D C29 H29A 91.3 . .
C28 C29 H29B 109.5 . .
H28C C29 H29B 124.9 . .
H28D C29 H29B 85.1 . .
H29A C29 H29B 109.5 . .
C28 C29 H29C 109.5 . .
H28C C29 H29C 70.0 . .
H28D C29 H29C 147.7 . .
H29A C29 H29C 109.5 . .
H29B C29 H29C 109.5 . .
C28 C29' H29D 109.5 . .
C28 C29' H29E 109.5 . .
H29D C29' H29E 109.5 . .
C28 C29' H29F 109.5 . .
H29D C29' H29F 109.5 . .
H29E C29' H29F 109.5 . .
O14 Cl1 O15 126.1(12) . .
O14 Cl1 O13 114.8(8) . .
O15 Cl1 O13 110.3(11) . .
O14 Cl1 O16 103.6(12) . .
O15 Cl1 O16 93.1(12) . .
O13 Cl1 O16 103.3(11) . .
Cl3B C30A Cl3A 38.0(7) . .
Cl3B C30A Cl2A 107.6(12) . .
Cl3A C30A Cl2A 113.8(12) . .
Cl3B C30A H30A 139.4 . .
Cl3A C30A H30A 108.8 . .
Cl2A C30A H30A 108.8 . .
Cl3B C30A H30B 76.5 . .
Cl3A C30A H30B 108.8 . .
Cl2A C30A H30B 108.8 . .
H30A C30A H30B 107.7 . .
Cl3B C30A H30C 119.0 . .
Cl3A C30A H30C 134.3 . .
Cl2A C30A H30C 111.3 . .
H30A C30A H30C 61.8 . .
H30B C30A H30C 47.6 . .
Cl3B C30A H30D 100.3 . .
Cl3A C30A H30D 62.7 . .
Cl2A C30A H30D 109.2 . .
H30A C30A H30D 50.5 . .
H30B C30A H30D 140.9 . .
H30C C30A H30D 108.6 . .
C30A Cl3A H30D 35.8 . .

loop_
_geom_bond_atom_site_label_1
_geom_bond_atom_site_label_2
_geom_bond_distance
_geom_bond_site_symmetry_2
Mn1 O1 1.895(6) .
Mn1 O2 1.903(6) 4_556
Mn1 O3 1.927(6) .
Mn1 O7 1.978(7) .
Mn1 O10 2.051(7) 4_556
Mn1 O2 2.104(6) .
Mn1 Mn2 2.7773(19) 4_556
Mn1 Mn1 3.031(2) 4_556
Mn2 O1 1.878(6) 4_556
Mn2 O2 1.934(6) .
Mn2 O5 1.940(6) .
Mn2 O11 1.951(8) .
Mn2 O9 2.160(8) .
Mn2 O1 2.210(6) .
Mn2 Mn1 2.7772(19) 4_556
Mn2 Mn2 3.082(3) 4_556
Mn3 O1 2.170(6) .
Mn3 O12 2.177(9) .
Mn3 O4 2.192(8) .
Mn3 N1 2.255(9) .
Mn3 O3 2.323(7) .
Mn3 N2 2.394(9) .
Mn3 O5 2.453(6) .
Mn4 O8 2.188(7) .
Mn4 O2 2.198(6) .
Mn4 O6 2.241(7) .
Mn4 O5 2.261(7) .
Mn4 N3 2.266(8) .
Mn4 O3 2.382(6) .
Mn4 N4 2.386(8) .
O1 Mn2 1.878(6) 4_556
O2 Mn1 1.903(6) 4_556
O3 C8 1.448(11) .
O4 C10 1.444(16) .
O5 C18 1.444(11) .
O6 C20 1.463(13) .
O7 C21 1.272(11) .
O8 C21 1.251(12) .
O9 C24 1.251(13) .
O10 C24 1.225(13) .
O10 Mn1 2.051(7) 4_556
O11 C27 1.319(15) .
O12 C27 1.209(15) .
N1 C1 1.331(16) .
N1 C5 1.388(15) .
N2 C6 1.466(14) .
N2 C7 1.479(15) .
N2 C9 1.488(15) .
N3 C11 1.314(13) .
N3 C15 1.384(13) .
N4 C17 1.456(15) .
N4 C16 1.475(12) .
N4 C19 1.495(13) .
C1 C2 1.413(17) .
C1 H1 0.9500 .
C2 C3 1.38(2) .
C2 H2 0.9500 .
C3 C4 1.37(2) .
C3 H3 0.9500 .
C4 C5 1.389(17) .
C4 H4 0.9500 .
C5 C6 1.385(17) .
C6 H6A 0.9900 .
C6 H6B 0.9900 .
C7 C8 1.498(15) .
C7 H7A 0.9900 .
C7 H7B 0.9900 .
C8 H8A 0.9900 .
C8 H8B 0.9900 .
C9 C10 1.471(19) .
C9 H9 0.9500 .
C10 H10A 0.9900 .
C10 H10B 0.9900 .
C11 C12 1.379(13) .
C11 H11 0.9500 .
C12 C13 1.349(17) .
C12 H12 0.9500 .
C13 C14 1.423(19) .
C13 H13 0.9500 .
C14 C15 1.370(14) .
C14 H14 0.9500 .
C15 C16 1.464(16) .
C16 H16A 0.9900 .
C16 H16B 0.9900 .
C17 C18 1.543(15) .
C17 H17A 0.9900 .
C17 H17B 0.9900 .
C18 H18A 0.9900 .
C18 H18B 0.9900 .
C19 C20 1.475(15) .
C19 H19A 0.9900 .
C19 H19B 0.9900 .
C20 H20A 0.9900 .
C20 H20B 0.9900 .
C21 C22 1.470(16) .
C22 C23 1.44(2) .
C22 H22A 0.9900 .
C22 H22B 0.9900 .
C23 H23A 0.9800 .
C23 H23B 0.9800 .
C23 H23C 0.9800 .
C24 C25 1.507(14) .
C25 C26 1.44(2) .
C25 H25A 0.9900 .
C25 H25B 0.9900 .
C26 H26A 0.9800 .
C26 H26B 0.9800 .
C26 H26C 0.9800 .
C27 C28 1.522(17) .
C28 C29 1.54(2) .
C28 C29' 1.551(19) .
C28 H28A 0.9900 .
C28 H28B 0.9900 .
C28 H28C 0.9899 .
C28 H28D 0.9902 .
C29 H28C 1.0446 .
C29 H28D 1.4425 .
C29 H29A 0.9800 .
C29 H29B 0.9800 .
C29 H29C 0.9800 .
C29' H29D 0.9800 .
C29' H29E 0.9800 .
C29' H29F 0.9800 .
Cl1 O14 1.321(10) .
Cl1 O15 1.409(16) .
Cl1 O13 1.425(10) .
Cl1 O16 1.497(15) .
C30A Cl3B 1.644(15) .
C30A Cl3A 1.674(16) .
C30A Cl2A 1.797(15) .
C30A H30A 0.9900 .
C30A H30B 0.9900 .
C30A H30C 0.9903 .
C30A H30D 0.9896 .
Cl3A H30D 1.5040 .
O17A C31A 1.333(17) .
O18A C32A 1.469(19) .
O19A C33A 1.480(19) .
